data_7202209
loop_
_publ_author_name
'Fox, David'
'Metrangolo, Pierangelo'
'Pasini, Dario'
'Pilati, Tullio'
'Resnati, Giuseppe'
'Terraneo, Giancarlo'

_publ_section_title
;
 Site-selective supramolecular synthesis of halogen-bonded cocrystals
 incorporating the photoactive azo group
;
_journal_issue 9
_journal_name_full CrystEngComm
_journal_page_first 1132
_journal_paper_doi 10.1039/b806911e
_journal_volume 10
_journal_year 2008
_chemical_formula_moiety 'C8 F16 I2, C10 H8 N4'
_chemical_formula_sum 'C18 H8 F16 I2 N4'
_chemical_formula_weight 838.08
_chemical_name_common
;
trans-4,4'-azobipyridine 1,1,2,2,3,3,4,4,5,5,6,6,7,7,8,8-
hexadecafluoro-1,8-diiodooctane
;
_chemical_name_systematic
;
trans-4,4'-azobipyridine
1,1,2,2,3,3,4,4,5,5,6,6,7,7,8,8-hexadecafluoro-1,8-diiodooctane
;
_space_group_IT_number 2
_symmetry_cell_setting triclinic
_symmetry_space_group_name_Hall '-P 1'
_symmetry_space_group_name_H-M 'P -1'
_atom_sites_solution_hydrogens difmap
_atom_sites_solution_primary direct
_atom_sites_solution_secondary difmap
_audit_creation_method SHELXL-97
_cell_angle_alpha 84.316(7)
_cell_angle_beta 86.245(7)
_cell_angle_gamma 88.241(8)
_cell_formula_units_Z 1
_cell_length_a 5.2482(7)
_cell_length_b 8.6925(14)
_cell_length_c 13.289(2)
_cell_measurement_reflns_used 6523
_cell_measurement_temperature 153(2)
_cell_measurement_theta_max 29.43
_cell_measurement_theta_min 2.36
_cell_volume 601.79(16)
_computing_cell_refinement 'Bruker SAINT'
_computing_data_collection 'Bruker SMART'
_computing_data_reduction 'Bruker SAINT'
_computing_molecular_graphics
;
ORTEP-III (Farrugia, L.J. (1997) Jour. Appl. Cryst. 30, 565)
and Mercury 1.4.2, CCDC
;
_computing_publication_material 'SHELXL-97 (Sheldrick, 1997)'
_computing_structure_refinement 'SHELXL-97 (Sheldrick, 1997)'
_computing_structure_solution
;
M.C. Burla, M. Camalli, B. Carrozzini, G.L. Cascarano, C. Giacovazzo,
G. Polidori, R. Spagna (2003).
SIR2002: the program. J. Appl. Cryst. 36,1103
;
_diffrn_ambient_temperature 153(2)
_diffrn_measured_fraction_theta_full 0.992
_diffrn_measured_fraction_theta_max 0.992
_diffrn_measurement_device_type 'Bruker APEX CCD area detector'
_diffrn_measurement_method '\w and \f scans'
_diffrn_radiation_monochromator graphite
_diffrn_radiation_source 'fine-focus sealed tube'
_diffrn_radiation_type MoK\a
_diffrn_radiation_wavelength 0.71073
_diffrn_reflns_av_R_equivalents 0.0228
_diffrn_reflns_av_sigmaI/netI 0.0230
_diffrn_reflns_limit_h_max 7
_diffrn_reflns_limit_h_min 0
_diffrn_reflns_limit_k_max 12
_diffrn_reflns_limit_k_min -12
_diffrn_reflns_limit_l_max 18
_diffrn_reflns_limit_l_min -18
_diffrn_reflns_number 12848
_diffrn_reflns_theta_full 30.00
_diffrn_reflns_theta_max 30.00
_diffrn_reflns_theta_min 2.36
_diffrn_standards_decay_% 0.00
_exptl_absorpt_coefficient_mu 2.754
_exptl_absorpt_correction_T_max 0.818731
_exptl_absorpt_correction_T_min 0.67612
_exptl_absorpt_correction_type multi-scan
_exptl_absorpt_process_details 'SADABS,(Bruker, 1997)'
_exptl_crystal_colour 'pale red'
_exptl_crystal_density_diffrn 2.313
_exptl_crystal_density_method 'not measured'
_exptl_crystal_description needle
_exptl_crystal_F_000 394
_exptl_crystal_size_max 0.36
_exptl_crystal_size_mid 0.10
_exptl_crystal_size_min 0.08
_refine_diff_density_max 1.203
_refine_diff_density_min -0.923
_refine_diff_density_rms 0.115
_refine_ls_extinction_method none
_refine_ls_goodness_of_fit_ref 1.067
_refine_ls_hydrogen_treatment refall
_refine_ls_matrix_type full
_refine_ls_number_parameters 197
_refine_ls_number_reflns 3491
_refine_ls_number_restraints 0
_refine_ls_restrained_S_all 1.067
_refine_ls_R_factor_all 0.0278
_refine_ls_R_factor_gt 0.0249
_refine_ls_shift/su_max 0.000
_refine_ls_shift/su_mean 0.000
_refine_ls_structure_factor_coef Fsqd
_refine_ls_weighting_details 'calc w=1/[\s^2^(Fo^2^)+(0.0398P)^2^+0.2274P] where P=(Fo^2^+2Fc^2^)/3'
_refine_ls_weighting_scheme calc
_refine_ls_wR_factor_gt 0.0628
_refine_ls_wR_factor_ref 0.0642
_reflns_number_gt 3219
_reflns_number_total 3491
_reflns_threshold_expression >2\s(I)
_cod_data_source_file b806911e.txt
_cod_data_source_block re101_3b
_cod_database_code 7202209

loop_
_symmetry_equiv_pos_as_xyz
'x, y, z'
'-x, -y, -z'

loop_
_atom_site_label
_atom_site_type_symbol
_atom_site_fract_x
_atom_site_fract_y
_atom_site_fract_z
_atom_site_U_iso_or_equiv
_atom_site_adp_type
_atom_site_occupancy
_atom_site_symmetry_multiplicity
_atom_site_calc_flag
_atom_site_refinement_flags
_atom_site_disorder_assembly
_atom_site_disorder_group
I I 0.07045(3) 0.559270(16) 0.274102(11) 0.02192(6) Uani 1 1 d . . .
F1 F -0.2842(3) 0.48764(19) 0.12690(13) 0.0356(4) Uani 1 1 d . . .
F2 F -0.3059(3) 0.3253(2) 0.26248(13) 0.0361(4) Uani 1 1 d . . .
F3 F 0.2046(3) 0.36934(18) 0.07989(12) 0.0314(3) Uani 1 1 d . . .
F4 F 0.1549(3) 0.20173(17) 0.21245(12) 0.0292(3) Uani 1 1 d . . .
F5 F -0.2040(3) 0.26828(18) -0.00121(12) 0.0326(3) Uani 1 1 d . . .
F6 F -0.3007(3) 0.11529(19) 0.13436(12) 0.0332(4) Uani 1 1 d . . .
F7 F 0.2699(3) 0.1137(2) -0.01560(16) 0.0473(5) Uani 1 1 d . . .
F8 F 0.1432(5) -0.0420(2) 0.11444(14) 0.0516(6) Uani 1 1 d . . .
N1 N 0.9487(4) 0.9423(2) 0.52342(15) 0.0217(4) Uani 1 1 d . . .
C1 C 0.7556(4) 0.8799(3) 0.46840(17) 0.0205(4) Uani 1 1 d . . .
C2 C 0.6114(5) 0.7646(3) 0.52176(18) 0.0236(4) Uani 1 1 d . . .
C3 C 0.4198(5) 0.7014(3) 0.4735(2) 0.0266(5) Uani 1 1 d . . .
N2 N 0.3699(4) 0.7452(2) 0.37761(17) 0.0256(4) Uani 1 1 d . . .
C4 C 0.5135(5) 0.8558(3) 0.32688(19) 0.0276(5) Uani 1 1 d . . .
C5 C 0.7075(5) 0.9264(3) 0.36891(19) 0.0254(5) Uani 1 1 d . . .
C6 C -0.1432(4) 0.4058(3) 0.19511(17) 0.0220(4) Uani 1 1 d . . .
C7 C 0.0315(4) 0.2899(3) 0.14080(16) 0.0192(4) Uani 1 1 d . . .
C8 C -0.1065(4) 0.1821(3) 0.07647(16) 0.0190(4) Uani 1 1 d . . .
C9 C 0.0653(4) 0.0514(3) 0.03500(18) 0.0220(4) Uani 1 1 d . . .
H2 H 0.637(6) 0.728(4) 0.591(3) 0.034(8) Uiso 1 1 d . . .
H3 H 0.321(7) 0.627(4) 0.508(3) 0.033(8) Uiso 1 1 d . . .
H4 H 0.474(7) 0.883(4) 0.259(3) 0.037(9) Uiso 1 1 d . . .
H5 H 0.789(6) 0.997(3) 0.331(2) 0.021(7) Uiso 1 1 d . . .

loop_
_atom_site_aniso_label
_atom_site_aniso_U_11
_atom_site_aniso_U_22
_atom_site_aniso_U_33
_atom_site_aniso_U_23
_atom_site_aniso_U_13
_atom_site_aniso_U_12
I 0.02315(8) 0.01957(8) 0.02442(9) -0.00768(5) -0.00324(5) -0.00142(5)
F1 0.0344(8) 0.0347(8) 0.0412(9) -0.0143(7) -0.0185(7) 0.0111(7)
F2 0.0335(8) 0.0392(9) 0.0367(9) -0.0166(7) 0.0156(7) -0.0167(7)
F3 0.0299(8) 0.0312(8) 0.0342(8) -0.0130(6) 0.0115(6) -0.0157(6)
F4 0.0334(8) 0.0261(7) 0.0309(7) -0.0086(6) -0.0176(6) 0.0042(6)
F5 0.0444(9) 0.0277(7) 0.0281(7) -0.0072(6) -0.0184(7) 0.0095(7)
F6 0.0274(7) 0.0390(9) 0.0352(8) -0.0161(7) 0.0091(6) -0.0179(6)
F7 0.0265(8) 0.0483(10) 0.0721(13) -0.0383(10) 0.0179(8) -0.0182(7)
F8 0.0872(15) 0.0335(9) 0.0400(10) -0.0155(8) -0.0412(10) 0.0233(10)
N1 0.0239(9) 0.0204(9) 0.0217(9) -0.0040(7) -0.0044(7) -0.0008(7)
C1 0.0215(10) 0.0189(10) 0.0220(10) -0.0063(8) -0.0035(8) 0.0022(8)
C2 0.0248(11) 0.0226(11) 0.0233(11) -0.0006(8) -0.0036(8) -0.0004(8)
C3 0.0256(11) 0.0202(11) 0.0343(13) -0.0028(9) -0.0015(9) -0.0039(9)
N2 0.0239(9) 0.0244(10) 0.0308(10) -0.0105(8) -0.0058(8) -0.0024(8)
C4 0.0323(13) 0.0276(12) 0.0244(11) -0.0052(9) -0.0086(9) -0.0033(10)
C5 0.0314(12) 0.0218(11) 0.0233(11) -0.0016(9) -0.0034(9) -0.0065(9)
C6 0.0193(10) 0.0267(11) 0.0209(10) -0.0061(8) -0.0017(8) -0.0021(8)
C7 0.0178(9) 0.0206(10) 0.0197(9) -0.0041(8) -0.0009(7) -0.0044(8)
C8 0.0187(9) 0.0209(10) 0.0182(9) -0.0038(8) -0.0030(7) -0.0040(8)
C9 0.0202(10) 0.0229(10) 0.0249(11) -0.0071(8) -0.0073(8) -0.0023(8)

loop_
_atom_type_symbol
_atom_type_description
_atom_type_scat_dispersion_real
_atom_type_scat_dispersion_imag
_atom_type_scat_source
C C 0.0033 0.0016 'International Tables Vol C Tables 4.2.6.8 and 6.1.1.4'
H H 0.0000 0.0000 'International Tables Vol C Tables 4.2.6.8 and 6.1.1.4'
N N 0.0061 0.0033 'International Tables Vol C Tables 4.2.6.8 and 6.1.1.4'
F F 0.0171 0.0103 'International Tables Vol C Tables 4.2.6.8 and 6.1.1.4'
I I -0.4742 1.8119 'International Tables Vol C Tables 4.2.6.8 and 6.1.1.4'

loop_
_geom_angle_atom_site_label_1
_geom_angle_atom_site_label_2
_geom_angle_atom_site_label_3
_geom_angle
_geom_angle_site_symmetry_1
_geom_angle_site_symmetry_3
_geom_angle_publ_flag
N1 N1 C1 113.0(2) 2_776 . ?
C5 C1 C2 119.4(2) . . ?
C5 C1 N1 125.0(2) . . ?
C2 C1 N1 115.6(2) . . ?
C3 C2 C1 118.4(2) . . ?
C3 C2 H2 119(2) . . ?
C1 C2 H2 123(2) . . ?
N2 C3 C2 123.0(2) . . ?
N2 C3 H3 117(2) . . ?
C2 C3 H3 120(2) . . ?
C3 N2 C4 117.7(2) . . ?
N2 C4 C5 123.4(2) . . ?
N2 C4 H4 115(2) . . ?
C5 C4 H4 121(2) . . ?
C4 C5 C1 118.0(2) . . ?
C4 C5 H5 117(2) . . ?
C1 C5 H5 125(2) . . ?
F1 C6 F2 107.51(19) . . ?
F1 C6 C7 109.12(18) . . ?
F2 C6 C7 108.54(19) . . ?
F1 C6 I 110.20(16) . . ?
F2 C6 I 109.11(15) . . ?
C7 C6 I 112.23(14) . . ?
F3 C7 F4 108.44(18) . . ?
F3 C7 C6 108.48(18) . . ?
F4 C7 C6 107.45(18) . . ?
F3 C7 C8 108.23(17) . . ?
F4 C7 C8 108.65(18) . . ?
C6 C7 C8 115.40(18) . . ?
F5 C8 F6 108.24(19) . . ?
F5 C8 C9 108.97(18) . . ?
F6 C8 C9 107.75(18) . . ?
F5 C8 C7 108.51(18) . . ?
F6 C8 C7 108.54(17) . . ?
C9 C8 C7 114.67(18) . . ?
F7 C9 F8 108.4(2) . . ?
F7 C9 C8 108.91(19) . . ?
F8 C9 C8 108.04(19) . . ?
F7 C9 C9 108.6(2) . 2 ?
F8 C9 C9 107.3(2) . 2 ?
C8 C9 C9 115.3(2) . 2 ?

loop_
_geom_bond_atom_site_label_1
_geom_bond_atom_site_label_2
_geom_bond_distance
_geom_bond_site_symmetry_2
_geom_bond_publ_flag
I C6 2.159(2) . ?
F1 C6 1.343(3) . ?
F2 C6 1.354(3) . ?
F3 C7 1.337(2) . ?
F4 C7 1.349(3) . ?
F5 C8 1.335(3) . ?
F6 C8 1.346(3) . ?
F7 C9 1.329(3) . ?
F8 C9 1.344(3) . ?
N1 N1 1.245(4) 2_776 ?
N1 C1 1.437(3) . ?
C1 C5 1.381(3) . ?
C1 C2 1.384(3) . ?
C2 C3 1.383(3) . ?
C2 H2 0.97(3) . ?
C3 N2 1.333(3) . ?
C3 H3 0.91(3) . ?
N2 C4 1.340(3) . ?
C4 C5 1.380(3) . ?
C4 H4 0.95(4) . ?
C5 H5 0.86(3) . ?
C6 C7 1.542(3) . ?
C7 C8 1.554(3) . ?
C8 C9 1.550(3) . ?
C9 C9 1.555(4) 2 ?

loop_
_geom_torsion_atom_site_label_1
_geom_torsion_atom_site_label_2
_geom_torsion_atom_site_label_3
_geom_torsion_atom_site_label_4
_geom_torsion
_geom_torsion_site_symmetry_1
_geom_torsion_site_symmetry_2
_geom_torsion_site_symmetry_3
_geom_torsion_site_symmetry_4
_geom_torsion_publ_flag
N1 N1 C1 C5 8.4(4) 2_776 . . . ?
N1 N1 C1 C2 -171.8(2) 2_776 . . . ?
C5 C1 C2 C3 -1.1(4) . . . . ?
N1 C1 C2 C3 179.1(2) . . . . ?
C1 C2 C3 N2 0.8(4) . . . . ?
C2 C3 N2 C4 -0.1(4) . . . . ?
C3 N2 C4 C5 -0.4(4) . . . . ?
N2 C4 C5 C1 0.1(4) . . . . ?
C2 C1 C5 C4 0.7(4) . . . . ?
N1 C1 C5 C4 -179.5(2) . . . . ?
F1 C6 C7 F3 67.8(2) . . . . ?
F2 C6 C7 F3 -175.37(18) . . . . ?
I C6 C7 F3 -54.7(2) . . . . ?
F1 C6 C7 F4 -175.20(18) . . . . ?
F2 C6 C7 F4 -58.3(2) . . . . ?
I C6 C7 F4 62.35(19) . . . . ?
F1 C6 C7 C8 -53.8(3) . . . . ?
F2 C6 C7 C8 63.0(2) . . . . ?
I C6 C7 C8 -176.29(14) . . . . ?
F3 C7 C8 F5 -55.5(2) . . . . ?
F4 C7 C8 F5 -173.07(18) . . . . ?
C6 C7 C8 F5 66.2(2) . . . . ?
F3 C7 C8 F6 -172.92(18) . . . . ?
F4 C7 C8 F6 69.5(2) . . . . ?
C6 C7 C8 F6 -51.2(2) . . . . ?
F3 C7 C8 C9 66.6(2) . . . . ?
F4 C7 C8 C9 -51.0(2) . . . . ?
C6 C7 C8 C9 -171.70(19) . . . . ?
F5 C8 C9 F7 67.9(2) . . . . ?
F6 C8 C9 F7 -174.93(19) . . . . ?
C7 C8 C9 F7 -54.0(3) . . . . ?
F5 C8 C9 F8 -174.60(19) . . . . ?
F6 C8 C9 F8 -57.4(2) . . . . ?
C7 C8 C9 F8 63.6(2) . . . . ?
F5 C8 C9 C9 -54.6(3) . . . 2 ?
F6 C8 C9 C9 62.7(3) . . . 2 ?
C7 C8 C9 C9 -176.4(2) . . . 2 ?
